data_4072390
loop_
_publ_author_name
'Marinescu, Smaranda C.'
'Singh, Rojendra'
'Hock, Adam S.'
'Wampler, Keith M.'
'Schrock, Richard R.'
'M\"uller, Peter'

_publ_section_title
;
 Syntheses and Structures of Molybdenum Imido Alkylidene Pyrrolide and
 Indolide Complexes
;
_journal_issue 24
_journal_name_full Organometallics
_journal_page_first 6570
_journal_paper_doi 10.1021/om800816q
_journal_volume 27
_journal_year 2008
_chemical_formula_sum 'C40.5 H58 Mo N4'
_chemical_formula_weight 696.85
_chemical_name_systematic
;

 ?

;
_space_group_IT_number 2
_symmetry_cell_setting triclinic
_symmetry_space_group_name_Hall '-P 1'
_symmetry_space_group_name_H-M 'P -1'
_atom_sites_solution_hydrogens geom
_atom_sites_solution_primary direct
_atom_sites_solution_secondary difmap
_audit_creation_method SHELXL-97
_cell_angle_alpha 92.682(5)
_cell_angle_beta 102.986(5)
_cell_angle_gamma 97.859(5)
_cell_formula_units_Z 2
_cell_length_a 9.468(3)
_cell_length_b 10.102(3)
_cell_length_c 20.072(6)
_cell_measurement_reflns_used 1488
_cell_measurement_temperature 100(2)
_cell_measurement_theta_max 22.84
_cell_measurement_theta_min 2.22
_cell_volume 1847.1(10)
_computing_cell_refinement 'SAINT 7 (Bruker-AXS, 2005)'
_computing_data_collection 'SMART 5 (Bruker-AXS, 2003)'
_computing_data_reduction 'SAINT 7 (Bruker-AXS, 2005)'
_computing_molecular_graphics 'Bruker SHELXTL'
_computing_publication_material 'Bruker SHELXTL'
_computing_structure_refinement 'SHELXL-97 (Sheldrick, 1997)'
_computing_structure_solution 'SHELXS-97 (Sheldrick, 1990)'
_diffrn_ambient_temperature 100(2)
_diffrn_detector_area_resol_mean 8.3
_diffrn_measured_fraction_theta_full 0.996
_diffrn_measured_fraction_theta_max 0.996
_diffrn_measurement_device_type 'Bruker Smart APEX CCD'
_diffrn_measurement_method 'omega and phi scans'
_diffrn_radiation_monochromator graphite
_diffrn_radiation_source 'fine-focus sealed tube'
_diffrn_radiation_type MoK\a
_diffrn_radiation_wavelength 0.71073
_diffrn_reflns_av_sigmaI/netI 0.0826
_diffrn_reflns_limit_h_max 12
_diffrn_reflns_limit_h_min -12
_diffrn_reflns_limit_k_max 13
_diffrn_reflns_limit_k_min -13
_diffrn_reflns_limit_l_max 26
_diffrn_reflns_limit_l_min 0
_diffrn_reflns_number 9130
_diffrn_reflns_theta_full 28.28
_diffrn_reflns_theta_max 28.28
_diffrn_reflns_theta_min 2.04
_diffrn_standards_decay_% 0
_diffrn_standards_interval_count 0
_diffrn_standards_interval_time 0
_diffrn_standards_number 0
_exptl_absorpt_coefficient_mu 0.388
_exptl_absorpt_correction_T_max 0.9923
_exptl_absorpt_correction_T_min 0.9093
_exptl_absorpt_correction_type multi-scan
_exptl_absorpt_process_details 'TWINABS (Sheldrick, 2007)'
_exptl_crystal_colour yellow
_exptl_crystal_density_diffrn 1.253
_exptl_crystal_density_method 'not measured'
_exptl_crystal_description plate
_exptl_crystal_F_000 742
_exptl_crystal_size_max 0.25
_exptl_crystal_size_mid 0.15
_exptl_crystal_size_min 0.02
_refine_diff_density_max 0.828
_refine_diff_density_min -1.080
_refine_diff_density_rms 0.106
_refine_ls_extinction_method none
_refine_ls_goodness_of_fit_ref 1.034
_refine_ls_hydrogen_treatment mixed
_refine_ls_matrix_type full
_refine_ls_number_parameters 448
_refine_ls_number_reflns 9130
_refine_ls_number_restraints 459
_refine_ls_restrained_S_all 1.010
_refine_ls_R_factor_all 0.0612
_refine_ls_R_factor_gt 0.0494
_refine_ls_shift/su_max 0.000
_refine_ls_shift/su_mean 0.000
_refine_ls_structure_factor_coef Fsqd
_refine_ls_weighting_details 'calc w=1/[\s^2^(Fo^2^)+(0.0311P)^2^+1.6166P] where P=(Fo^2^+2Fc^2^)/3'
_refine_ls_weighting_scheme calc
_refine_ls_wR_factor_gt 0.0965
_refine_ls_wR_factor_ref 0.1029
_reflns_number_gt 8142
_reflns_number_total 9130
_reflns_threshold_expression >2sigma(I)
_cod_data_source_file om800816q_si_003.cif
_cod_data_source_block 07163
_cod_depositor_comments
;
The following automatic conversions were performed:

'_symmetry_cell_setting' value 'Triclinic' changed to 'triclinic'
according to /home/saulius/struct/CIF-dictionaries/cif_core.dic
dictionary named 'cif_core.dic' version 2.4.1 from 2010-06-29.

Automatic conversion script
Id: cif_fix_values 1715 2011-07-08 13:25:40Z adriana 
;
_cod_original_cell_volume 1847.1(9)
_cod_original_sg_symbol_H-M P-1
_cod_original_formula_sum 'C40.50 H58 Mo N4'
_cod_database_code 4072390

loop_
_symmetry_equiv_pos_as_xyz
'x, y, z'
'-x, -y, -z'

loop_
_atom_site_label
_atom_site_type_symbol
_atom_site_fract_x
_atom_site_fract_y
_atom_site_fract_z
_atom_site_U_iso_or_equiv
_atom_site_adp_type
_atom_site_occupancy
_atom_site_symmetry_multiplicity
_atom_site_calc_flag
_atom_site_refinement_flags
_atom_site_disorder_assembly
_atom_site_disorder_group
Mo1 Mo 0.08045(4) 0.68378(3) 0.673199(18) 0.01313(7) Uani 1 1 d U . .
C1 C 0.2186(4) 0.6216(3) 0.62545(18) 0.0162(7) Uani 1 1 d DU . .
H1 H 0.170(4) 0.603(4) 0.5782(11) 0.019 Uiso 1 1 d D . .
C2 C 0.3627(4) 0.5664(3) 0.63825(18) 0.0161(7) Uani 1 1 d U . .
C3 C 0.3245(4) 0.4132(3) 0.62760(19) 0.0205(7) Uani 1 1 d U . .
H3A H 0.4142 0.3740 0.6293 0.031 Uiso 1 1 calc R . .
H3B H 0.2565 0.3878 0.5828 0.031 Uiso 1 1 calc R . .
H3C H 0.2783 0.3799 0.6639 0.031 Uiso 1 1 calc R . .
C4 C 0.4425(4) 0.6123(4) 0.58176(19) 0.0223(8) Uani 1 1 d U . .
H4A H 0.5322 0.5717 0.5866 0.033 Uiso 1 1 calc R . .
H4B H 0.4678 0.7101 0.5866 0.033 Uiso 1 1 calc R . .
H4C H 0.3780 0.5839 0.5365 0.033 Uiso 1 1 calc R . .
C5 C 0.4655(4) 0.6145(3) 0.70806(18) 0.0162(7) Uani 1 1 d U . .
C6 C 0.5368(4) 0.5278(4) 0.75144(18) 0.0185(7) Uani 1 1 d U . .
H6 H 0.5148 0.4338 0.7397 0.022 Uiso 1 1 calc R . .
C7 C 0.6390(4) 0.5769(4) 0.8113(2) 0.0251(8) Uani 1 1 d U . .
H7 H 0.6856 0.5163 0.8403 0.030 Uiso 1 1 calc R . .
C8 C 0.6740(4) 0.7129(4) 0.82923(18) 0.0258(8) Uani 1 1 d U . .
H8 H 0.7457 0.7458 0.8699 0.031 Uiso 1 1 calc R . .
C9 C 0.6035(4) 0.8018(4) 0.7872(2) 0.0247(8) Uani 1 1 d U . .
H9 H 0.6263 0.8955 0.7995 0.030 Uiso 1 1 calc R . .
C10 C 0.5002(4) 0.7532(4) 0.72762(19) 0.0199(7) Uani 1 1 d U . .
H10 H 0.4519 0.8142 0.6994 0.024 Uiso 1 1 calc R . .
N1 N 0.1279(3) 0.8929(3) 0.66626(15) 0.0160(5) Uani 1 1 d U . .
C11 C 0.0692(4) 0.9597(4) 0.77932(19) 0.0246(8) Uani 1 1 d U . .
H11A H 0.0627 1.0428 0.8049 0.037 Uiso 1 1 calc R . .
H11B H 0.1470 0.9157 0.8059 0.037 Uiso 1 1 calc R . .
H11C H -0.0246 0.8997 0.7712 0.037 Uiso 1 1 calc R . .
C12 C 0.1032(4) 0.9912(3) 0.71230(19) 0.0189(7) Uani 1 1 d U . .
C13 C 0.1186(4) 1.1119(4) 0.68581(19) 0.0211(8) Uani 1 1 d U . .
H13 H 0.1098 1.1953 0.7072 0.025 Uiso 1 1 calc R . .
C14 C 0.1499(4) 1.0919(4) 0.6206(2) 0.0228(8) Uani 1 1 d U . .
H14 H 0.1646 1.1588 0.5901 0.027 Uiso 1 1 calc R . .
C15 C 0.1551(4) 0.9583(3) 0.60994(18) 0.0182(7) Uani 1 1 d U . .
C16 C 0.1797(5) 0.8880(4) 0.54746(19) 0.0256(8) Uani 1 1 d U . .
H16A H 0.0930 0.8223 0.5265 0.038 Uiso 1 1 calc R . .
H16B H 0.2653 0.8419 0.5602 0.038 Uiso 1 1 calc R . .
H16C H 0.1969 0.9535 0.5146 0.038 Uiso 1 1 calc R . .
N2 N -0.1156(3) 0.6294(3) 0.57320(15) 0.0175(6) Uani 1 1 d U . .
C21 C -0.0763(4) 0.3882(4) 0.57551(19) 0.0206(7) Uani 1 1 d U . .
H21A H -0.1699 0.3378 0.5495 0.031 Uiso 1 1 calc R . .
H21B H -0.0303 0.3342 0.6111 0.031 Uiso 1 1 calc R . .
H21C H -0.0114 0.4090 0.5444 0.031 Uiso 1 1 calc R . .
C22 C -0.1029(3) 0.5158(3) 0.60827(17) 0.0159(6) Uani 1 1 d U . .
C23 C -0.1411(3) 0.5341(3) 0.6717(2) 0.0172(6) Uani 1 1 d U . .
H23 H -0.1396 0.4717 0.7058 0.021 Uiso 1 1 calc R . .
C24 C -0.1820(3) 0.6630(3) 0.6747(2) 0.0186(6) Uani 1 1 d U . .
H24 H -0.2139 0.7043 0.7110 0.022 Uiso 1 1 calc R . .
C25 C -0.1662(4) 0.7177(3) 0.61395(19) 0.0185(7) Uani 1 1 d U . .
C26 C -0.2042(4) 0.8487(4) 0.5899(2) 0.0278(8) Uani 1 1 d U . .
H26A H -0.2927 0.8329 0.5525 0.042 Uiso 1 1 calc R . .
H26B H -0.1228 0.8960 0.5734 0.042 Uiso 1 1 calc R . .
H26C H -0.2219 0.9033 0.6280 0.042 Uiso 1 1 calc R . .
N3 N 0.1565(3) 0.6559(3) 0.75661(14) 0.0142(5) Uani 1 1 d U . .
C31 C 0.1748(4) 0.6017(3) 0.82324(18) 0.0150(7) Uani 1 1 d U . .
C32 C 0.3140(4) 0.6755(4) 0.87314(18) 0.0183(7) Uani 1 1 d U . .
H32A H 0.4008 0.6662 0.8545 0.022 Uiso 1 1 calc R . .
H32B H 0.3070 0.7721 0.8788 0.022 Uiso 1 1 calc R . .
C33 C 0.3306(4) 0.6154(4) 0.94277(19) 0.0217(7) Uani 1 1 d U . .
H33 H 0.4211 0.6634 0.9752 0.026 Uiso 1 1 calc R . .
C34 C 0.1971(4) 0.6301(4) 0.97222(19) 0.0246(8) Uani 1 1 d U . .
H34A H 0.2090 0.5918 1.0173 0.030 Uiso 1 1 calc R . .
H34B H 0.1888 0.7262 0.9789 0.030 Uiso 1 1 calc R . .
C35 C 0.0585(4) 0.5565(4) 0.92263(19) 0.0236(8) Uani 1 1 d U . .
H35 H -0.0287 0.5663 0.9417 0.028 Uiso 1 1 calc R . .
C36 C 0.0403(4) 0.6174(4) 0.85280(18) 0.0202(7) Uani 1 1 d U . .
H36A H 0.0314 0.7135 0.8586 0.024 Uiso 1 1 calc R . .
H36B H -0.0500 0.5711 0.8207 0.024 Uiso 1 1 calc R . .
C37 C 0.1864(4) 0.4521(3) 0.81431(18) 0.0190(7) Uani 1 1 d U . .
H37A H 0.2717 0.4409 0.7948 0.023 Uiso 1 1 calc R . .
H37B H 0.0969 0.4046 0.7820 0.023 Uiso 1 1 calc R . .
C38 C 0.2044(4) 0.3913(4) 0.88393(18) 0.0227(7) Uani 1 1 d U . .
H38 H 0.2123 0.2939 0.8781 0.027 Uiso 1 1 calc R . .
C39 C 0.3435(4) 0.4664(4) 0.9339(2) 0.0245(8) Uani 1 1 d U . .
H39A H 0.3560 0.4277 0.9789 0.029 Uiso 1 1 calc R . .
H39B H 0.4307 0.4560 0.9157 0.029 Uiso 1 1 calc R . .
C40 C 0.0708(4) 0.4089(4) 0.9130(2) 0.0253(8) Uani 1 1 d U . .
H40A H -0.0193 0.3614 0.8812 0.030 Uiso 1 1 calc R . .
H40B H 0.0805 0.3690 0.9576 0.030 Uiso 1 1 calc R . .
N4 N 0.4915(4) 0.1290(4) 0.7141(2) 0.0376(9) Uani 1 1 d DU . .
H4 H 0.395(2) 0.111(5) 0.6953(9) 0.045 Uiso 1 1 d D . .
C41 C 0.5591(6) 0.1106(5) 0.6008(3) 0.0544(13) Uani 1 1 d U . .
H41A H 0.6486 0.1227 0.5835 0.082 Uiso 1 1 calc R . .
H41B H 0.4948 0.1738 0.5807 0.082 Uiso 1 1 calc R . .
H41C H 0.5083 0.0187 0.5880 0.082 Uiso 1 1 calc R . .
C42 C 0.5983(5) 0.1360(4) 0.6770(3) 0.0436(10) Uani 1 1 d DU . .
C43 C 0.7276(6) 0.1666(5) 0.7227(4) 0.0585(15) Uani 1 1 d U . .
H43 H 0.8211 0.1770 0.7120 0.070 Uiso 1 1 calc R . .
C44 C 0.7024(6) 0.1808(5) 0.7890(4) 0.0577(15) Uani 1 1 d U . .
H44 H 0.7750 0.2031 0.8306 0.069 Uiso 1 1 calc R . .
C45 C 0.5540(5) 0.1565(4) 0.7825(3) 0.0437(11) Uani 1 1 d DU . .
C46 C 0.4654(7) 0.1545(6) 0.8348(3) 0.0624(16) Uani 1 1 d U . .
H46A H 0.3895 0.2118 0.8222 0.094 Uiso 1 1 calc R . .
H46B H 0.5291 0.1879 0.8796 0.094 Uiso 1 1 calc R . .
H46C H 0.4190 0.0625 0.8370 0.094 Uiso 1 1 calc R . .
C1X C 0.3474(17) 1.0334(14) 1.0205(8) 0.084(4) Uani 0.50 1 d PDU A -1
H1X1 H 0.4153 1.0663 0.9926 0.126 Uiso 0.50 1 calc PR A -1
H1X2 H 0.3537 0.9389 1.0278 0.126 Uiso 0.50 1 calc PR A -1
H1X3 H 0.3734 1.0861 1.0650 0.126 Uiso 0.50 1 calc PR A -1
C2X C 0.187(2) 1.0475(18) 0.9825(11) 0.070(5) Uani 0.50 1 d PDU A -1
H2X1 H 0.1855 1.1428 0.9733 0.084 Uiso 0.50 1 calc PR A -1
H2X2 H 0.1649 0.9954 0.9374 0.084 Uiso 0.50 1 calc PR A -1
C3X C 0.0663(19) 1.007(3) 1.0149(16) 0.092(7) Uani 0.50 1 d PDU A -1
H3X1 H 0.0751 0.9157 1.0300 0.110 Uiso 0.50 1 calc PR A -1
H3X2 H 0.0799 1.0676 1.0567 0.110 Uiso 0.50 1 calc PR A -1
C4X C -0.082(2) 1.005(2) 0.9748(15) 0.080(6) Uani 0.50 1 d PDU A -1
H4X1 H -0.0914 0.9514 0.9309 0.096 Uiso 0.50 1 calc PR A -1
H4X2 H -0.0928 1.0976 0.9637 0.096 Uiso 0.50 1 calc PR A -1
C5X C -0.215(2) 0.948(2) 1.0053(12) 0.092(8) Uani 0.50 1 d PDU A -1
H5X1 H -0.3072 0.9545 0.9723 0.138 Uiso 0.50 1 calc PR A -1
H5X2 H -0.2110 1.0011 1.0481 0.138 Uiso 0.50 1 calc PR A -1
H5X3 H -0.2107 0.8544 1.0145 0.138 Uiso 0.50 1 calc PR A -1

loop_
_atom_site_aniso_label
_atom_site_aniso_U_11
_atom_site_aniso_U_22
_atom_site_aniso_U_33
_atom_site_aniso_U_23
_atom_site_aniso_U_13
_atom_site_aniso_U_12
Mo1 0.01153(12) 0.01486(12) 0.01391(12) 0.00224(13) 0.00461(13) 0.00203(9)
C1 0.0167(15) 0.0141(15) 0.0179(17) 0.0037(13) 0.0049(13) 0.0008(12)
C2 0.0123(15) 0.0170(16) 0.0198(17) 0.0011(13) 0.0052(13) 0.0027(12)
C3 0.0179(16) 0.0159(16) 0.0265(19) -0.0034(14) 0.0024(14) 0.0045(13)
C4 0.0146(16) 0.034(2) 0.0195(18) 0.0019(15) 0.0065(14) 0.0036(15)
C5 0.0101(15) 0.0182(16) 0.0209(17) 0.0007(13) 0.0050(13) 0.0019(13)
C6 0.0125(16) 0.0245(18) 0.0191(17) 0.0014(14) 0.0050(13) 0.0030(13)
C7 0.0171(17) 0.035(2) 0.025(2) 0.0047(16) 0.0060(15) 0.0073(16)
C8 0.0122(17) 0.041(2) 0.0215(17) -0.0079(18) 0.0031(15) 0.0007(16)
C9 0.0163(17) 0.0262(19) 0.031(2) -0.0094(16) 0.0089(15) -0.0010(14)
C10 0.0127(16) 0.0203(17) 0.028(2) 0.0019(15) 0.0070(14) 0.0027(13)
N1 0.0158(12) 0.0139(12) 0.0191(14) 0.0014(12) 0.0056(12) 0.0024(10)
C11 0.033(2) 0.0212(18) 0.0216(19) 0.0004(15) 0.0096(16) 0.0059(16)
C12 0.0195(17) 0.0135(16) 0.0241(19) 0.0013(13) 0.0050(14) 0.0042(13)
C13 0.0169(16) 0.0211(16) 0.026(2) -0.0004(14) 0.0064(15) 0.0045(13)
C14 0.0265(19) 0.0150(17) 0.027(2) 0.0045(14) 0.0088(16) -0.0004(14)
C15 0.0198(17) 0.0170(16) 0.0194(17) 0.0054(14) 0.0065(14) 0.0044(13)
C16 0.038(2) 0.0189(18) 0.0220(19) 0.0057(14) 0.0127(17) 0.0025(16)
N2 0.0158(14) 0.0173(14) 0.0178(14) 0.0043(11) 0.0011(11) 0.0007(11)
C21 0.0170(17) 0.0203(17) 0.0234(19) 0.0012(14) 0.0042(14) 0.0003(14)
C22 0.0105(14) 0.0193(16) 0.0162(16) 0.0026(13) 0.0010(12) -0.0003(12)
C23 0.0122(14) 0.0204(15) 0.0180(15) 0.0044(15) 0.0032(14) -0.0016(11)
C24 0.0124(14) 0.0210(15) 0.0225(16) 0.0008(16) 0.0049(15) 0.0014(12)
C25 0.0127(15) 0.0178(16) 0.0231(18) 0.0051(13) 0.0013(13) -0.0008(12)
C26 0.0181(17) 0.0238(19) 0.040(2) 0.0071(17) 0.0011(16) 0.0048(15)
N3 0.0134(13) 0.0124(13) 0.0175(14) 0.0015(11) 0.0045(11) 0.0029(10)
C31 0.0123(15) 0.0172(16) 0.0165(16) 0.0050(13) 0.0044(12) 0.0034(12)
C32 0.0131(15) 0.0230(17) 0.0184(17) 0.0034(14) 0.0038(13) 0.0006(13)
C33 0.0190(17) 0.0241(18) 0.0194(18) 0.0018(15) 0.0001(14) 0.0016(14)
C34 0.029(2) 0.027(2) 0.0188(19) 0.0033(15) 0.0071(15) 0.0032(16)
C35 0.0230(18) 0.032(2) 0.0206(19) 0.0043(15) 0.0129(15) 0.0064(16)
C36 0.0152(16) 0.0275(19) 0.0193(17) 0.0035(14) 0.0054(13) 0.0051(14)
C37 0.0185(17) 0.0197(17) 0.0198(18) 0.0034(14) 0.0048(14) 0.0049(13)
C38 0.0277(19) 0.0214(18) 0.0216(18) 0.0052(15) 0.0095(16) 0.0056(15)
C39 0.0231(18) 0.031(2) 0.0204(19) 0.0102(16) 0.0036(15) 0.0086(16)
C40 0.0246(19) 0.030(2) 0.0212(19) 0.0070(16) 0.0076(15) -0.0021(16)
N4 0.0270(18) 0.030(2) 0.054(2) 0.0014(18) 0.0049(17) 0.0077(16)
C41 0.052(3) 0.043(3) 0.085(4) 0.017(3) 0.040(3) 0.024(2)
C42 0.027(2) 0.030(2) 0.081(3) 0.014(3) 0.022(2) 0.0108(17)
C43 0.028(2) 0.039(3) 0.110(4) 0.024(3) 0.019(3) 0.000(2)
C44 0.035(3) 0.032(3) 0.090(4) 0.003(3) -0.013(3) -0.003(2)
C45 0.034(2) 0.026(2) 0.064(3) -0.001(2) -0.003(2) 0.005(2)
C46 0.068(4) 0.063(4) 0.055(3) -0.007(3) 0.005(3) 0.025(3)
C1X 0.111(9) 0.062(8) 0.085(10) -0.012(8) 0.036(8) 0.014(8)
C2X 0.125(9) 0.033(8) 0.043(8) 0.018(6) 0.010(7) -0.011(8)
C3X 0.100(7) 0.096(16) 0.063(11) -0.025(11) 0.011(7) -0.017(11)
C4X 0.124(9) 0.033(8) 0.088(15) 0.010(8) 0.009(9) 0.052(8)
C5X 0.084(9) 0.098(14) 0.100(17) -0.037(11) 0.011(10) 0.068(9)

loop_
_atom_type_symbol
_atom_type_description
_atom_type_scat_dispersion_real
_atom_type_scat_dispersion_imag
_atom_type_scat_source
C C 0.0033 0.0016 'International Tables Vol C Tables 4.2.6.8 and 6.1.1.4'
H H 0.0000 0.0000 'International Tables Vol C Tables 4.2.6.8 and 6.1.1.4'
N N 0.0061 0.0033 'International Tables Vol C Tables 4.2.6.8 and 6.1.1.4'
Mo Mo -1.6832 0.6857 'International Tables Vol C Tables 4.2.6.8 and 6.1.1.4'

loop_
_geom_angle_atom_site_label_1
_geom_angle_atom_site_label_2
_geom_angle_atom_site_label_3
_geom_angle
N3 Mo1 C1 101.65(14)
N3 Mo1 N1 106.10(12)
C1 Mo1 N1 100.07(12)
N3 Mo1 C22 117.51(12)
C1 Mo1 C22 88.82(13)
N1 Mo1 C22 132.65(11)
N3 Mo1 N2 148.84(12)
C1 Mo1 N2 91.41(13)
N1 Mo1 N2 99.15(11)
C22 Mo1 N2 33.75(11)
N3 Mo1 C23 92.14(13)
C1 Mo1 C23 117.96(13)
N1 Mo1 C23 133.47(11)
C22 Mo1 C23 34.43(12)
N2 Mo1 C23 56.91(12)
N3 Mo1 C25 132.87(12)
C1 Mo1 C25 122.72(13)
N1 Mo1 C25 82.67(11)
C22 Mo1 C25 54.65(12)
N2 Mo1 C25 33.23(11)
C23 Mo1 C25 55.08(12)
N3 Mo1 C24 100.96(13)
C1 Mo1 C24 143.99(13)
N1 Mo1 C24 100.11(10)
C22 Mo1 C24 55.79(12)
N2 Mo1 C24 56.07(12)
C23 Mo1 C24 33.58(10)
C25 Mo1 C24 32.87(12)
C2 C1 Mo1 141.7(3)
C1 C2 C5 114.0(3)
C1 C2 C3 106.9(3)
C5 C2 C3 112.7(3)
C1 C2 C4 107.9(3)
C5 C2 C4 108.0(3)
C3 C2 C4 107.0(3)
C6 C5 C10 117.8(3)
C6 C5 C2 122.8(3)
C10 C5 C2 119.2(3)
C7 C6 C5 120.9(4)
C8 C7 C6 120.8(4)
C7 C8 C9 119.6(3)
C10 C9 C8 119.9(4)
C9 C10 C5 121.1(4)
C15 N1 C12 106.4(3)
C15 N1 Mo1 127.5(2)
C12 N1 Mo1 124.5(2)
C13 C12 N1 109.0(3)
C13 C12 C11 128.5(3)
N1 C12 C11 122.5(3)
C12 C13 C14 108.1(3)
C15 C14 C13 107.0(3)
C14 C15 N1 109.5(3)
C14 C15 C16 127.0(3)
N1 C15 C16 123.5(3)
C22 N2 C25 106.0(3)
C22 N2 Mo1 71.81(18)
C25 N2 Mo1 75.64(19)
N2 C22 C23 110.0(3)
N2 C22 C21 122.0(3)
C23 C22 C21 127.3(3)
N2 C22 Mo1 74.44(18)
C23 C22 Mo1 74.63(18)
C21 C22 Mo1 125.4(2)
C24 C23 C22 106.6(3)
C24 C23 Mo1 75.77(17)
C22 C23 Mo1 70.94(17)
C25 C24 C23 106.4(3)
C25 C24 Mo1 72.64(19)
C23 C24 Mo1 70.65(17)
N2 C25 C24 110.9(3)
N2 C25 C26 121.2(3)
C24 C25 C26 127.8(3)
N2 C25 Mo1 71.13(18)
C24 C25 Mo1 74.49(19)
C26 C25 Mo1 123.9(2)
C31 N3 Mo1 160.7(2)
N3 C31 C37 108.7(3)
N3 C31 C32 110.6(3)
C37 C31 C32 109.7(3)
N3 C31 C36 109.6(3)
C37 C31 C36 109.1(3)
C32 C31 C36 109.2(3)
C33 C32 C31 109.3(3)
C34 C33 C39 109.1(3)
C34 C33 C32 110.2(3)
C39 C33 C32 109.5(3)
C35 C34 C33 109.4(3)
C40 C35 C34 109.7(3)
C40 C35 C36 109.3(3)
C34 C35 C36 109.5(3)
C35 C36 C31 109.4(3)
C31 C37 C38 110.0(3)
C40 C38 C37 108.8(3)
C40 C38 C39 108.8(3)
C37 C38 C39 109.2(3)
C33 C39 C38 109.8(3)
C35 C40 C38 110.4(3)
C45 N4 C42 110.4(4)
C43 C42 N4 106.6(6)
C43 C42 C41 132.2(5)
N4 C42 C41 121.2(4)
C42 C43 C44 109.0(5)
C45 C44 C43 107.4(5)
N4 C45 C44 106.7(5)
N4 C45 C46 122.2(5)
C44 C45 C46 131.1(6)
C3X C2X C1X 119.4(13)
C4X C3X C2X 117.9(17)
C3X C4X C5X 119.5(12)

loop_
_geom_bond_atom_site_label_1
_geom_bond_atom_site_label_2
_geom_bond_distance
Mo1 N3 1.720(3)
Mo1 C1 1.938(3)
Mo1 N1 2.117(3)
Mo1 C22 2.358(3)
Mo1 N2 2.391(3)
Mo1 C23 2.406(3)
Mo1 C25 2.448(3)
Mo1 C24 2.472(3)
C1 C2 1.517(5)
C2 C5 1.530(5)
C2 C3 1.534(5)
C2 C4 1.553(5)
C5 C6 1.397(5)
C5 C10 1.410(5)
C6 C7 1.384(5)
C7 C8 1.379(6)
C8 C9 1.394(6)
C9 C10 1.384(5)
N1 C15 1.391(4)
N1 C12 1.403(4)
C11 C12 1.490(5)
C12 C13 1.356(5)
C13 C14 1.417(5)
C14 C15 1.366(5)
C15 C16 1.492(5)
N2 C22 1.379(4)
N2 C25 1.385(5)
C21 C22 1.497(5)
C22 C23 1.411(5)
C23 C24 1.410(4)
C24 C25 1.392(5)
C25 C26 1.492(5)
N3 C31 1.452(4)
C31 C37 1.535(5)
C31 C32 1.538(5)
C31 C36 1.544(5)
C32 C33 1.534(5)
C33 C34 1.532(5)
C33 C39 1.533(5)
C34 C35 1.531(5)
C35 C40 1.518(6)
C35 C36 1.540(5)
C37 C38 1.537(5)
C38 C40 1.535(5)
C38 C39 1.542(5)
N4 C45 1.366(7)
N4 C42 1.380(6)
C41 C42 1.492(8)
C42 C43 1.342(7)
C43 C44 1.409(9)
C44 C45 1.368(7)
C45 C46 1.483(8)
C1X C2X 1.570(19)
C2X C3X 1.456(15)
C3X C4X 1.449(14)
C4X C5X 1.57(2)
